data_4031162
loop_
_publ_author_name
'Song, Lina'
'Tian, Xianhai'
'Lv, Zhigang'
'Li, Ertong'
'Wu, Jie'
'Liu, Yangxue'
'Yu, Wenquan'
'Chang, Junbiao'

_publ_section_title
;
 I2/KI-Mediated Oxidative N-N Bond Formation for the Synthesis of
 1,5-Fused 1,2,4-Triazoles from N-Aryl Amidines.
;
_journal_issue 14
_journal_name_full 'The Journal of organic chemistry'
_journal_page_first 7219
_journal_page_last 7225
_journal_paper_doi 10.1021/acs.joc.5b01183
_journal_volume 80
_journal_year 2015
_chemical_formula_sum 'C26 H18 Cl4 N6'
_chemical_formula_weight 556.26
_chemical_name_systematic
; 
 ? 
;
_space_group_IT_number 61
_symmetry_cell_setting orthorhombic
_symmetry_space_group_name_Hall '-P 2ac 2ab'
_symmetry_space_group_name_H-M 'P b c a'
_atom_sites_solution_hydrogens geom
_atom_sites_solution_primary direct
_atom_sites_solution_secondary difmap
_audit_creation_method SHELXL-97
_cell_angle_alpha 90.00
_cell_angle_beta 90.00
_cell_angle_gamma 90.00
_cell_formula_units_Z 4
_cell_length_a 12.881(3)
_cell_length_b 9.3888(19)
_cell_length_c 20.978(4)
_cell_measurement_temperature 293(2)
_cell_volume 2537.0(9)
_computing_cell_refinement 'CrystalClear (Rigaku/MSC Inc., 2006)'
_computing_data_collection 'CrystalClear (Rigaku/MSC Inc., 2006)'
_computing_data_reduction 'CrystalClear (Rigaku/MSC Inc., 2006)'
_computing_structure_refinement 'SHELXL-97 (Sheldrick, 1997)'
_computing_structure_solution 'SHELXS-97 (Sheldrick, 1990)'
_diffrn_ambient_temperature 293(2)
_diffrn_measured_fraction_theta_full 0.935
_diffrn_measured_fraction_theta_max 0.935
_diffrn_measurement_device_type Saturn724
_diffrn_radiation_monochromator graphite
_diffrn_radiation_source 'fine-focus sealed tube'
_diffrn_radiation_type MoK\a
_diffrn_radiation_wavelength 0.71073
_diffrn_reflns_av_R_equivalents 0.0317
_diffrn_reflns_av_sigmaI/netI 0.0280
_diffrn_reflns_limit_h_max 13
_diffrn_reflns_limit_h_min -16
_diffrn_reflns_limit_k_max 10
_diffrn_reflns_limit_k_min -12
_diffrn_reflns_limit_l_max 27
_diffrn_reflns_limit_l_min -18
_diffrn_reflns_number 9593
_diffrn_reflns_theta_full 28.08
_diffrn_reflns_theta_max 28.08
_diffrn_reflns_theta_min 1.94
_exptl_absorpt_coefficient_mu 0.495
_exptl_absorpt_correction_T_max 0.9294
_exptl_absorpt_correction_T_min 0.9075
_exptl_crystal_colour colorless
_exptl_crystal_density_diffrn 1.456
_exptl_crystal_density_method 'not measured'
_exptl_crystal_description block
_exptl_crystal_F_000 1136
_exptl_crystal_size_max 0.20
_exptl_crystal_size_mid 0.17
_exptl_crystal_size_min 0.15
_refine_diff_density_max 0.261
_refine_diff_density_min -0.339
_refine_diff_density_rms 0.057
_refine_ls_extinction_method none
_refine_ls_goodness_of_fit_ref 1.337
_refine_ls_hydrogen_treatment mixed
_refine_ls_matrix_type full
_refine_ls_number_parameters 164
_refine_ls_number_reflns 2889
_refine_ls_number_restraints 0
_refine_ls_restrained_S_all 1.337
_refine_ls_R_factor_all 0.0610
_refine_ls_R_factor_gt 0.0527
_refine_ls_shift/su_max 0.001
_refine_ls_shift/su_mean 0.000
_refine_ls_structure_factor_coef Fsqd
_refine_ls_weighting_details 'calc w=1/[\s^2^(Fo^2^)+(0.1000P)^2^+0.0862P] where P=(Fo^2^+2Fc^2^)/3'
_refine_ls_weighting_scheme calc
_refine_ls_wR_factor_gt 0.1783
_refine_ls_wR_factor_ref 0.1909
_reflns_number_gt 2563
_reflns_number_total 2889
_reflns_threshold_expression >2sigma(I)
_cod_data_source_file jo5b01183_si_002.cif
_cod_data_source_block 1u
_cod_depositor_comments
;
The following automatic conversions were performed:

'_symmetry_cell_setting' value 'Orthorhombic' changed to
'orthorhombic' according to
/usr/data/users/saulius/crontab/automatic-downloads/rss-feeds/ACS/lib/dictionaries/cif_core.dic
dictionary named 'cif_core.dic' version 2.4.2 from 2011-04-26.

Automatic conversion script
Id: cif_fix_values 3271 2015-04-21 07:52:19Z andrius 

 Adding full bibliography for 4031161--4031162.cif.
;
_cod_original_cell_volume 2537.1(9)
_cod_original_sg_symbol_H-M 'Pbca '
_cod_database_code 4031162

loop_
_symmetry_equiv_pos_as_xyz
'x, y, z'
'-x+1/2, -y, z+1/2'
'-x, y+1/2, -z+1/2'
'x+1/2, -y+1/2, -z'
'-x, -y, -z'
'x-1/2, y, -z-1/2'
'x, -y-1/2, z-1/2'
'-x-1/2, y-1/2, z'

loop_
_atom_site_label
_atom_site_type_symbol
_atom_site_fract_x
_atom_site_fract_y
_atom_site_fract_z
_atom_site_U_iso_or_equiv
_atom_site_adp_type
_atom_site_occupancy
_atom_site_symmetry_multiplicity
_atom_site_calc_flag
_atom_site_refinement_flags
Cl1 Cl 1.08718(6) 1.04901(7) 0.56429(3) 0.0625(3) Uani 1 1 d .
Cl2 Cl 0.97605(7) 0.65829(8) 0.74154(4) 0.0750(3) Uani 1 1 d .
N1 N 0.90951(13) 0.7674(2) 0.57628(9) 0.0449(4) Uani 1 1 d .
N2 N 0.85623(14) 0.9261(2) 0.65189(9) 0.0466(5) Uani 1 1 d .
N3 N 0.77439(13) 0.88612(19) 0.61394(8) 0.0407(4) Uani 1 1 d .
C1 C 0.67415(18) 0.9315(2) 0.61951(12) 0.0479(5) Uani 1 1 d .
H1 H 0.6562 0.9973 0.6508 0.057 Uiso 1 1 calc R
C2 C 0.60082(18) 0.8800(3) 0.57915(12) 0.0481(5) Uani 1 1 d .
C3 C 0.63235(19) 0.7822(3) 0.53133(12) 0.0548(6) Uani 1 1 d .
H3 H 0.5831 0.7471 0.5030 0.066 Uiso 1 1 calc R
C4 C 0.73305(19) 0.7379(3) 0.52576(13) 0.0577(6) Uani 1 1 d .
H4 H 0.7521 0.6736 0.4941 0.069 Uiso 1 1 calc R
C5 C 0.80738(16) 0.7913(2) 0.56879(10) 0.0432(5) Uani 1 1 d .
C6 C 0.93331(16) 0.8495(2) 0.62698(10) 0.0390(4) Uani 1 1 d .
C7 C 1.03937(16) 0.8543(2) 0.65464(10) 0.0417(5) Uani 1 1 d .
C8 C 1.11649(19) 0.9425(2) 0.62918(11) 0.0464(5) Uani 1 1 d .
C9 C 1.2162(2) 0.9473(3) 0.65405(15) 0.0644(7) Uani 1 1 d .
H9 H 1.2659 1.0073 0.6364 0.077 Uiso 1 1 calc R
C10 C 1.2406(2) 0.8618(4) 0.70541(15) 0.0776(9) Uani 1 1 d .
H10 H 1.3073 0.8644 0.7224 0.093 Uiso 1 1 calc R
C11 C 1.1675(2) 0.7727(4) 0.73182(14) 0.0687(8) Uani 1 1 d .
H11 H 1.1846 0.7149 0.7663 0.082 Uiso 1 1 calc R
C12 C 1.06788(19) 0.7701(3) 0.70647(12) 0.0516(5) Uani 1 1 d .
C13 C 0.4886(2) 0.9250(3) 0.58539(17) 0.0649(7) Uani 1 1 d .
H13A H 0.4541 0.8643 0.6155 0.097 Uiso 1 1 calc R
H13B H 0.4550 0.9174 0.5447 0.097 Uiso 1 1 calc R
H13C H 0.4853 1.0218 0.5999 0.097 Uiso 1 1 calc R

loop_
_atom_site_aniso_label
_atom_site_aniso_U_11
_atom_site_aniso_U_22
_atom_site_aniso_U_33
_atom_site_aniso_U_23
_atom_site_aniso_U_13
_atom_site_aniso_U_12
Cl1 0.0594(5) 0.0588(4) 0.0693(4) 0.0115(3) 0.0001(3) -0.0053(3)
Cl2 0.0901(6) 0.0750(5) 0.0599(4) 0.0200(3) 0.0019(3) 0.0032(4)
N1 0.0345(10) 0.0496(10) 0.0505(10) -0.0105(8) 0.0005(7) 0.0005(7)
N2 0.0370(10) 0.0551(10) 0.0477(10) -0.0115(8) -0.0047(7) 0.0045(8)
N3 0.0367(10) 0.0443(9) 0.0413(8) -0.0024(7) -0.0020(7) 0.0008(7)
C1 0.0349(12) 0.0517(11) 0.0570(12) -0.0069(9) 0.0016(9) 0.0046(9)
C2 0.0364(12) 0.0481(11) 0.0598(13) 0.0037(10) -0.0018(9) -0.0023(9)
C3 0.0433(14) 0.0609(14) 0.0602(14) -0.0054(11) -0.0076(10) -0.0098(11)
C4 0.0468(14) 0.0681(15) 0.0582(13) -0.0222(11) -0.0017(10) -0.0079(11)
C5 0.0394(12) 0.0459(10) 0.0444(10) -0.0057(8) 0.0027(8) -0.0028(9)
C6 0.0365(11) 0.0415(9) 0.0391(9) 0.0001(7) 0.0003(7) 0.0030(8)
C7 0.0386(11) 0.0457(10) 0.0407(10) -0.0073(8) -0.0038(8) 0.0086(8)
C8 0.0388(12) 0.0493(11) 0.0510(11) -0.0097(9) -0.0033(9) 0.0044(9)
C9 0.0390(14) 0.0819(19) 0.0723(17) -0.0186(14) -0.0057(11) -0.0023(12)
C10 0.0474(17) 0.109(3) 0.0766(19) -0.0172(18) -0.0239(14) 0.0136(16)
C11 0.0643(18) 0.0882(19) 0.0535(14) -0.0064(13) -0.0183(12) 0.0249(16)
C12 0.0559(14) 0.0551(12) 0.0438(11) -0.0040(9) -0.0052(9) 0.0123(11)
C13 0.0376(14) 0.0637(15) 0.093(2) -0.0026(14) -0.0036(13) -0.0008(11)

loop_
_atom_type_symbol
_atom_type_description
_atom_type_scat_dispersion_real
_atom_type_scat_dispersion_imag
_atom_type_scat_source
C C 0.0033 0.0016 'International Tables Vol C Tables 4.2.6.8 and 6.1.1.4'
H H 0.0000 0.0000 'International Tables Vol C Tables 4.2.6.8 and 6.1.1.4'
N N 0.0061 0.0033 'International Tables Vol C Tables 4.2.6.8 and 6.1.1.4'
Cl Cl 0.1484 0.1585 'International Tables Vol C Tables 4.2.6.8 and 6.1.1.4'

loop_
_geom_angle_atom_site_label_1
_geom_angle_atom_site_label_2
_geom_angle_atom_site_label_3
_geom_angle
C5 N1 C6 102.68(17)
C6 N2 N3 101.38(17)
C1 N3 C5 123.82(19)
C1 N3 N2 126.26(18)
C5 N3 N2 109.92(17)
N3 C1 C2 119.6(2)
N3 C1 H1 120.2
C2 C1 H1 120.2
C1 C2 C3 118.2(2)
C1 C2 C13 120.8(2)
C3 C2 C13 121.0(2)
C4 C3 C2 121.9(2)
C4 C3 H3 119.0
C2 C3 H3 119.0
C3 C4 C5 118.8(2)
C3 C4 H4 120.6
C5 C4 H4 120.6
N1 C5 N3 109.39(18)
N1 C5 C4 132.9(2)
N3 C5 C4 117.7(2)
N2 C6 N1 116.62(18)
N2 C6 C7 121.06(18)
N1 C6 C7 122.32(18)
C8 C7 C12 116.5(2)
C8 C7 C6 121.47(19)
C12 C7 C6 122.0(2)
C7 C8 C9 122.2(2)
C7 C8 Cl1 119.16(17)
C9 C8 Cl1 118.6(2)
C10 C9 C8 119.1(3)
C10 C9 H9 120.5
C8 C9 H9 120.5
C11 C10 C9 120.8(3)
C11 C10 H10 119.6
C9 C10 H10 119.6
C10 C11 C12 119.3(3)
C10 C11 H11 120.4
C12 C11 H11 120.4
C11 C12 C7 122.1(3)
C11 C12 Cl2 118.4(2)
C7 C12 Cl2 119.45(18)
C2 C13 H13A 109.5
C2 C13 H13B 109.5
H13A C13 H13B 109.5
C2 C13 H13C 109.5
H13A C13 H13C 109.5
H13B C13 H13C 109.5

loop_
_geom_bond_atom_site_label_1
_geom_bond_atom_site_label_2
_geom_bond_distance
Cl1 C8 1.731(2)
Cl2 C12 1.744(3)
N1 C5 1.344(3)
N1 C6 1.348(3)
N2 C6 1.333(3)
N2 N3 1.373(2)
N3 C1 1.365(3)
N3 C5 1.367(3)
C1 C2 1.358(3)
C1 H1 0.9300
C2 C3 1.420(4)
C2 C13 1.512(4)
C3 C4 1.367(4)
C3 H3 0.9300
C4 C5 1.408(3)
C4 H4 0.9300
C6 C7 1.485(3)
C7 C8 1.399(3)
C7 C12 1.394(3)
C8 C9 1.387(3)
C9 C10 1.380(5)
C9 H9 0.9300
C10 C11 1.375(5)
C10 H10 0.9300
C11 C12 1.390(4)
C11 H11 0.9300
C13 H13A 0.9600
C13 H13B 0.9600
C13 H13C 0.9600

loop_
_geom_torsion_atom_site_label_1
_geom_torsion_atom_site_label_2
_geom_torsion_atom_site_label_3
_geom_torsion_atom_site_label_4
_geom_torsion
C6 N2 N3 C1 178.6(2)
C6 N2 N3 C5 -0.9(2)
C5 N3 C1 C2 1.0(4)
N2 N3 C1 C2 -178.5(2)
N3 C1 C2 C3 -1.4(4)
N3 C1 C2 C13 178.2(2)
C1 C2 C3 C4 0.9(4)
C13 C2 C3 C4 -178.6(3)
C2 C3 C4 C5 -0.1(4)
C6 N1 C5 N3 0.6(2)
C6 N1 C5 C4 -178.6(3)
C1 N3 C5 N1 -179.4(2)
N2 N3 C5 N1 0.2(2)
C1 N3 C5 C4 -0.1(3)
N2 N3 C5 C4 179.5(2)
C3 C4 C5 N1 178.7(3)
C3 C4 C5 N3 -0.4(4)
N3 N2 C6 N1 1.4(3)
N3 N2 C6 C7 -177.97(18)
C5 N1 C6 N2 -1.3(3)
C5 N1 C6 C7 178.1(2)
N2 C6 C7 C8 -97.1(2)
N1 C6 C7 C8 83.6(3)
N2 C6 C7 C12 83.9(3)
N1 C6 C7 C12 -95.4(3)
C12 C7 C8 C9 -0.3(3)
C6 C7 C8 C9 -179.4(2)
C12 C7 C8 Cl1 179.44(16)
C6 C7 C8 Cl1 0.4(3)
C7 C8 C9 C10 0.4(4)
Cl1 C8 C9 C10 -179.4(2)
C8 C9 C10 C11 0.0(5)
C9 C10 C11 C12 -0.4(5)
C10 C11 C12 C7 0.4(4)
C10 C11 C12 Cl2 -179.0(2)
C8 C7 C12 C11 -0.1(3)
C6 C7 C12 C11 179.0(2)
C8 C7 C12 Cl2 179.40(16)
C6 C7 C12 Cl2 -1.5(3)
